data_4034079
loop_
_publ_author_name
'Zhang, Zhiguo'
'Li, Xiang'
'Song, Mengmeng'
'Wan, Yameng'
'Zheng, Dan'
'Zhang, Guisheng'
'Chen, Gong'

_publ_section_title
;
 Selective Removal of Aminoquinoline Auxiliary by IBX Oxidation.
;
_journal_issue 20
_journal_name_full 'The Journal of organic chemistry'
_journal_page_first 12792
_journal_page_last 12799
_journal_paper_doi 10.1021/acs.joc.9b01362
_journal_volume 84
_journal_year 2019
_chemical_formula_moiety 'C35 H24 N4 O6 S'
_chemical_formula_sum 'C35 H24 N4 O6 S'
_chemical_formula_weight 628.64
_space_group_crystal_system triclinic
_space_group_IT_number 2
_space_group_name_Hall '-P 1'
_space_group_name_H-M_alt 'P -1'
_atom_sites_solution_hydrogens geom
_atom_sites_solution_primary iterative
_audit_creation_date 2018-12-06
_audit_creation_method
;
Olex2 1.2
(compiled 2018.05.29 svn.r3508 for OlexSys, GUI svn.r5506)
;
_cell_angle_alpha 72.864(5)
_cell_angle_beta 76.772(6)
_cell_angle_gamma 80.111(6)
_cell_formula_units_Z 2
_cell_length_a 9.1900(9)
_cell_length_b 10.8639(6)
_cell_length_c 17.9645(9)
_cell_measurement_reflns_used 3479
_cell_measurement_temperature 293(2)
_cell_measurement_theta_max 70.5540
_cell_measurement_theta_min 4.2690
_cell_volume 1657.9(2)
_computing_cell_refinement
;
CrysAlisPro, Agilent Technologies,
Version 1.171.37.35 (release 13-08-2014 CrysAlis171 .NET)
(compiled Aug 13 2014,18:06:01)
;
_computing_data_collection
;
CrysAlisPro, Agilent Technologies,
Version 1.171.37.35 (release 13-08-2014 CrysAlis171 .NET)
(compiled Aug 13 2014,18:06:01)
;
_computing_data_reduction
;
CrysAlisPro, Agilent Technologies,
Version 1.171.37.35 (release 13-08-2014 CrysAlis171 .NET)
(compiled Aug 13 2014,18:06:01)
;
_computing_molecular_graphics 'Olex2 (Dolomanov et al., 2009)'
_computing_publication_material 'Olex2 (Dolomanov et al., 2009)'
_computing_structure_refinement 'ShelXL (Sheldrick, 2015)'
_computing_structure_solution
;
Superflip (Palatinus & Chapuis, 2007;Palatinus & van der Lee, 2008;
Palatinus et al., 2012)
;
_diffrn_ambient_temperature 293(2)
_diffrn_detector 'CCD plate'
_diffrn_detector_area_resol_mean 16.2312
_diffrn_detector_type Eos
_diffrn_measured_fraction_theta_full 0.998
_diffrn_measured_fraction_theta_max 0.998
_diffrn_measurement_details
;
#__ type_ start__ end____ width___ exp.time_
  1 omega -108.00  -32.00   1.0000    1.5000
omega____ theta____ kappa____ phi______ frames
    -      -33.5000  178.0000   30.0000 76

#__ type_ start__ end____ width___ exp.time_
  2 omega  -49.00   37.00   1.0000    1.5000
omega____ theta____ kappa____ phi______ frames
    -      -33.5000   37.0000 -150.0000 86

#__ type_ start__ end____ width___ exp.time_
  3 omega -106.00  -45.00   1.0000    1.5000
omega____ theta____ kappa____ phi______ frames
    -      -33.5000  178.0000   90.0000 61

#__ type_ start__ end____ width___ exp.time_
  4 omega    1.00   28.00   1.0000    1.5000
omega____ theta____ kappa____ phi______ frames
    -       36.7015  -77.0000  -60.0000 27

#__ type_ start__ end____ width___ exp.time_
  5 omega  -31.00   52.00   1.0000    1.5000
omega____ theta____ kappa____ phi______ frames
    -       36.7015  -57.0000  -30.0000 83

#__ type_ start__ end____ width___ exp.time_
  6 omega   42.00   90.00   1.0000    1.5000
omega____ theta____ kappa____ phi______ frames
    -       36.7015   57.0000 -120.0000 48

#__ type_ start__ end____ width___ exp.time_
  7 omega   43.00  104.00   1.0000    1.5000
omega____ theta____ kappa____ phi______ frames
    -       36.7015   57.0000 -150.0000 61

#__ type_ start__ end____ width___ exp.time_
  8 omega   34.00   77.00   1.0000    1.5000
omega____ theta____ kappa____ phi______ frames
    -       36.7015  -99.0000 -120.0000 43

#__ type_ start__ end____ width___ exp.time_
  9 omega   31.00   58.00   1.0000    1.5000
omega____ theta____ kappa____ phi______ frames
    -       36.7015  -77.0000  -60.0000 27

#__ type_ start__ end____ width___ exp.time_
 10 omega   42.00   77.00   1.0000    1.5000
omega____ theta____ kappa____ phi______ frames
    -       36.7015  -99.0000    0.0000 35

#__ type_ start__ end____ width___ exp.time_
 11 omega   11.00   38.00   1.0000    1.5000
omega____ theta____ kappa____ phi______ frames
    -       36.7015  -57.0000   60.0000 27

#__ type_ start__ end____ width___ exp.time_
 12 omega  -29.00   66.00   1.0000    1.5000
omega____ theta____ kappa____ phi______ frames
    -       36.7015  -19.0000   60.0000 95

#__ type_ start__ end____ width___ exp.time_
 13 omega   81.00  106.00   1.0000    1.5000
omega____ theta____ kappa____ phi______ frames
    -       36.7015  178.0000  120.0000 25

#__ type_ start__ end____ width___ exp.time_
 14 omega  -13.00   63.00   1.0000    1.5000
omega____ theta____ kappa____ phi______ frames
    -       36.7015  -77.0000   90.0000 76

#__ type_ start__ end____ width___ exp.time_
 15 omega   19.00  104.00   1.0000    1.5000
omega____ theta____ kappa____ phi______ frames
    -       36.7015   57.0000  -60.0000 85

#__ type_ start__ end____ width___ exp.time_
 16 omega  -32.00    4.00   1.0000    1.5000
omega____ theta____ kappa____ phi______ frames
    -       36.7015  -57.0000   60.0000 36

#__ type_ start__ end____ width___ exp.time_
 17 omega   40.00   67.00   1.0000   21.5000
omega____ theta____ kappa____ phi______ frames
    -      108.0000  -45.0000   60.0000 27

#__ type_ start__ end____ width___ exp.time_
 18 omega   39.00   96.00   1.0000   21.5000
omega____ theta____ kappa____ phi______ frames
    -      108.0000  -45.0000  -60.0000 57

#__ type_ start__ end____ width___ exp.time_
 19 omega   38.00   91.00   1.0000   21.5000
omega____ theta____ kappa____ phi______ frames
    -      108.0000  -45.0000  120.0000 53

#__ type_ start__ end____ width___ exp.time_
 20 omega   90.00  177.00   1.0000   21.5000
omega____ theta____ kappa____ phi______ frames
    -      108.0000   30.0000   90.0000 87

#__ type_ start__ end____ width___ exp.time_
 21 omega   41.00   85.00   1.0000   21.5000
omega____ theta____ kappa____ phi______ frames
    -      108.0000  -77.0000  -60.0000 44

#__ type_ start__ end____ width___ exp.time_
 22 omega   96.00  153.00   1.0000   21.5000
omega____ theta____ kappa____ phi______ frames
    -      108.0000  -15.0000 -120.0000 57

#__ type_ start__ end____ width___ exp.time_
 23 omega   40.00   99.00   1.0000   21.5000
omega____ theta____ kappa____ phi______ frames
    -      108.0000  -45.0000    0.0000 59

#__ type_ start__ end____ width___ exp.time_
 24 omega   54.00  115.00   1.0000   21.5000
omega____ theta____ kappa____ phi______ frames
    -      108.0000 -111.0000  -60.0000 61

#__ type_ start__ end____ width___ exp.time_
 25 omega   44.00   76.00   1.0000   21.5000
omega____ theta____ kappa____ phi______ frames
    -      108.0000  -94.0000 -120.0000 32

#__ type_ start__ end____ width___ exp.time_
 26 omega   52.00   98.00   1.0000   21.5000
omega____ theta____ kappa____ phi______ frames
    -      108.0000  -94.0000 -180.0000 46

#__ type_ start__ end____ width___ exp.time_
 27 omega   47.00   88.00   1.0000   21.5000
omega____ theta____ kappa____ phi______ frames
    -      108.0000  -30.0000   60.0000 41

#__ type_ start__ end____ width___ exp.time_
 28 omega   57.00   88.00   1.0000   21.5000
omega____ theta____ kappa____ phi______ frames
    -      108.0000  -30.0000 -180.0000 31

#__ type_ start__ end____ width___ exp.time_
 29 omega   38.00   88.00   1.0000   21.5000
omega____ theta____ kappa____ phi______ frames
    -      108.0000  -30.0000  150.0000 50

#__ type_ start__ end____ width___ exp.time_
 30 omega  145.00  175.00   1.0000   21.5000
omega____ theta____ kappa____ phi______ frames
    -      108.0000   77.0000   60.0000 30

#__ type_ start__ end____ width___ exp.time_
 31 omega  119.00  178.00   1.0000   21.5000
omega____ theta____ kappa____ phi______ frames
    -      108.0000   30.0000  -30.0000 59

#__ type_ start__ end____ width___ exp.time_
 32 omega   77.00  109.00   1.0000   21.5000
omega____ theta____ kappa____ phi______ frames
    -      108.0000  -94.0000  -30.0000 32

#__ type_ start__ end____ width___ exp.time_
 33 omega   58.00  109.00   1.0000   21.5000
omega____ theta____ kappa____ phi______ frames
    -      108.0000  -94.0000   60.0000 51

#__ type_ start__ end____ width___ exp.time_
 34 omega   55.00  110.00   1.0000   21.5000
omega____ theta____ kappa____ phi______ frames
    -      108.0000 -111.0000  150.0000 55

#__ type_ start__ end____ width___ exp.time_
 35 omega   50.00   91.00   1.0000   21.5000
omega____ theta____ kappa____ phi______ frames
    -      108.0000  -15.0000 -120.0000 41

#__ type_ start__ end____ width___ exp.time_
 36 omega  -14.00   12.00   1.0000    2.5000
omega____ theta____ kappa____ phi______ frames
    -      -33.5000   22.0000   39.0000 26

#__ type_ start__ end____ width___ exp.time_
 37 omega  -65.00   18.00   1.0000    1.0000
omega____ theta____ kappa____ phi______ frames
    -        0.0000  -57.0000 -180.0000 83

#__ type_ start__ end____ width___ exp.time_
 38 omega  -30.00   -5.00   1.0000    2.5000
omega____ theta____ kappa____ phi______ frames
    -      -33.5000  -77.0000   90.0000 25

#__ type_ start__ end____ width___ exp.time_
 39 omega  -93.00  -50.00   1.0000    2.5000
omega____ theta____ kappa____ phi______ frames
    -      -33.5000  -77.0000   90.0000 43

#__ type_ start__ end____ width___ exp.time_
 40 omega   -4.00   21.00   1.0000    2.5000
omega____ theta____ kappa____ phi______ frames
    -       36.4734   99.0000  -44.6881 25
;
_diffrn_measurement_device 'four-circle diffractometer'
_diffrn_measurement_device_type 'Xcalibur, Eos, Gemini'
_diffrn_measurement_method '\w scans'
_diffrn_orient_matrix_UB_11 0.1220063000
_diffrn_orient_matrix_UB_12 -0.1087876000
_diffrn_orient_matrix_UB_13 -0.0187074000
_diffrn_orient_matrix_UB_21 0.1188139000
_diffrn_orient_matrix_UB_22 0.0662281000
_diffrn_orient_matrix_UB_23 0.0176548000
_diffrn_orient_matrix_UB_31 -0.0320832000
_diffrn_orient_matrix_UB_32 -0.0779748000
_diffrn_orient_matrix_UB_33 0.0876974000
_diffrn_radiation_monochromator graphite
_diffrn_radiation_probe x-ray
_diffrn_radiation_type CuK\a
_diffrn_radiation_wavelength 1.54184
_diffrn_reflns_av_R_equivalents 0.0376
_diffrn_reflns_av_unetI/netI 0.0475
_diffrn_reflns_Laue_measured_fraction_full 0.998
_diffrn_reflns_Laue_measured_fraction_max 0.998
_diffrn_reflns_limit_h_max 10
_diffrn_reflns_limit_h_min -10
_diffrn_reflns_limit_k_max 12
_diffrn_reflns_limit_k_min -12
_diffrn_reflns_limit_l_max 21
_diffrn_reflns_limit_l_min -16
_diffrn_reflns_number 12488
_diffrn_reflns_point_group_measured_fraction_full 0.998
_diffrn_reflns_point_group_measured_fraction_max 0.998
_diffrn_reflns_theta_full 67.070
_diffrn_reflns_theta_max 67.070
_diffrn_reflns_theta_min 4.286
_diffrn_source 'Enhance (Cu) X-ray Source'
_exptl_absorpt_coefficient_mu 1.285
_exptl_absorpt_correction_T_max 1.00000
_exptl_absorpt_correction_T_min 0.47742
_exptl_absorpt_correction_type multi-scan
_exptl_absorpt_process_details
;
CrysAlisPro, Agilent Technologies,
Version 1.171.37.35 (release 13-08-2014 CrysAlis171 .NET)
(compiled Aug 13 2014,18:06:01)
Empirical absorption correction using spherical harmonics,
 implemented in SCALE3 ABSPACK scaling algorithm.
;
_exptl_crystal_colour colourless
_exptl_crystal_colour_primary colourless
_exptl_crystal_density_diffrn 1.259
_exptl_crystal_description prism
_exptl_crystal_F_000 652
_exptl_crystal_size_max 0.18
_exptl_crystal_size_mid 0.15
_exptl_crystal_size_min 0.12
_refine_diff_density_max 0.526
_refine_diff_density_min -0.377
_refine_diff_density_rms 0.051
_refine_ls_extinction_method none
_refine_ls_goodness_of_fit_ref 1.063
_refine_ls_hydrogen_treatment constr
_refine_ls_matrix_type full
_refine_ls_number_parameters 416
_refine_ls_number_reflns 5901
_refine_ls_number_restraints 0
_refine_ls_restrained_S_all 1.063
_refine_ls_R_factor_all 0.0911
_refine_ls_R_factor_gt 0.0685
_refine_ls_shift/su_max 0.000
_refine_ls_shift/su_mean 0.000
_refine_ls_structure_factor_coef Fsqd
_refine_ls_weighting_details 'w=1/[\s^2^(Fo^2^)+(0.0973P)^2^+0.7037P] where P=(Fo^2^+2Fc^2^)/3'
_refine_ls_weighting_scheme calc
_refine_ls_wR_factor_gt 0.1886
_refine_ls_wR_factor_ref 0.2026
_reflns_Friedel_coverage 0.000
_reflns_number_gt 4070
_reflns_number_total 5901
_reflns_threshold_expression 'I > 2\s(I)'
_cod_data_source_file jo9b01362_si_002.cif
_cod_data_source_block 201811478a
_cod_original_cell_volume 1658.0(2)
_cod_database_code 4034079
_shelx_shelxl_version_number 2014/7
_chemical_oxdiff_formula C15H15O3N1S1
_shelx_space_group_comment
;
The symmetry employed for this shelxl refinement is uniquely defined
by the following loop, which should always be used as a source of
symmetry information in preference to the above space-group names.
They are only intended as comments.
;
_shelx_estimated_absorpt_t_max 0.861
_shelx_estimated_absorpt_t_min 0.802
_olex2_refinement_description
;
1. Fixed Uiso
 At 1.2 times of:
  All C(H) groups, All C(H,H) groups
 At 1.5 times of:
  All C(H,H,H) groups
2.a Ternary CH refined with riding coordinates:
 C10(H10), C13(H13)
2.b Secondary CH2 refined with riding coordinates:
 C11(H11A,H11B)
2.c Aromatic/amide H refined with riding coordinates:
 C5(H5), C6(H6), C7(H7), C8(H8), C16(H16), C17(H17), C18(H18), C19(H19),
 C20(H20), C21(H21), C26(H26), C27(H27), C28(H28), C30(H30), C31(H31), C33(H33),
  C34(H34)
2.d Idealised Me refined as rotating group:
 C35(H35A,H35B,H35C)
;
_olex2_submission_special_instructions 'No special instructions were received'

loop_
_space_group_symop_operation_xyz
'x, y, z'
'-x, -y, -z'

loop_
_atom_site_label
_atom_site_type_symbol
_atom_site_fract_x
_atom_site_fract_y
_atom_site_fract_z
_atom_site_U_iso_or_equiv
_atom_site_adp_type
_atom_site_occupancy
_atom_site_site_symmetry_order
_atom_site_calc_flag
_atom_site_refinement_flags_posn
C1 C 0.5407(5) 0.7771(3) 0.1089(2) 0.0596(9) Uani 1 1 d .
C2 C 0.6128(5) 0.7180(4) -0.0094(2) 0.0623(10) Uani 1 1 d .
C3 C 0.6722(5) 0.8424(4) -0.0205(2) 0.0625(10) Uani 1 1 d .
C4 C 0.6323(5) 0.8759(3) 0.0498(2) 0.0616(9) Uani 1 1 d .
C5 C 0.6757(6) 0.9857(4) 0.0579(3) 0.0780(13) Uani 1 1 d .
H5 H 0.6498 1.0081 0.1058 0.094 Uiso 1 1 calc R
C6 C 0.7608(7) 1.0620(4) -0.0095(4) 0.0927(16) Uani 1 1 d .
H6 H 0.7942 1.1359 -0.0061 0.111 Uiso 1 1 calc R
C7 C 0.7960(7) 1.0302(5) -0.0806(4) 0.0937(16) Uani 1 1 d .
H7 H 0.8497 1.0847 -0.1246 0.112 Uiso 1 1 calc R
C8 C 0.7536(6) 0.9189(4) -0.0882(3) 0.0796(13) Uani 1 1 d .
H8 H 0.7782 0.8966 -0.1361 0.096 Uiso 1 1 calc R
C9 C 0.3073(5) 0.5750(3) 0.1293(2) 0.0572(9) Uani 1 1 d .
C10 C 0.4781(5) 0.5602(3) 0.1076(2) 0.0591(9) Uani 1 1 d .
H10 H 0.5077 0.5067 0.0700 0.071 Uiso 1 1 calc R
C11 C 0.5339(4) 0.4829(4) 0.1842(2) 0.0605(9) Uani 1 1 d .
H11A H 0.5677 0.5397 0.2080 0.073 Uiso 1 1 calc R
H11B H 0.6160 0.4173 0.1739 0.073 Uiso 1 1 calc R
C12 C 0.3951(4) 0.4201(3) 0.2387(2) 0.0496(8) Uani 1 1 d .
C13 C 0.3982(4) 0.2757(3) 0.2404(2) 0.0527(8) Uani 1 1 d .
H13 H 0.4626 0.2579 0.1923 0.063 Uiso 1 1 calc R
C14 C 0.3832(4) 0.4114(3) 0.3244(2) 0.0495(8) Uani 1 1 d .
C15 C 0.4299(4) 0.2859(3) 0.3650(2) 0.0495(8) Uani 1 1 d .
C16 C 0.4374(5) 0.2545(4) 0.4441(2) 0.0645(10) Uani 1 1 d .
H16 H 0.4708 0.1709 0.4709 0.077 Uiso 1 1 calc R
C17 C 0.3932(6) 0.3526(5) 0.4827(3) 0.0728(11) Uani 1 1 d .
H17 H 0.3963 0.3337 0.5363 0.087 Uiso 1 1 calc R
C18 C 0.3444(5) 0.4785(5) 0.4428(3) 0.0742(12) Uani 1 1 d .
H18 H 0.3151 0.5422 0.4699 0.089 Uiso 1 1 calc R
C19 C 0.3396(5) 0.5086(4) 0.3633(2) 0.0610(9) Uani 1 1 d .
H19 H 0.3077 0.5924 0.3362 0.073 Uiso 1 1 calc R
C20 C -0.1377(6) 0.3448(5) 0.3215(3) 0.0816(13) Uani 1 1 d .
H20 H -0.2264 0.3083 0.3471 0.098 Uiso 1 1 calc R
C21 C -0.0075(6) 0.2665(4) 0.3062(3) 0.0732(12) Uani 1 1 d .
H21 H -0.0073 0.1769 0.3220 0.088 Uiso 1 1 calc R
C22 C 0.1266(5) 0.3222(4) 0.2662(2) 0.0574(9) Uani 1 1 d .
C23 C 0.1268(4) 0.4539(3) 0.2415(2) 0.0546(8) Uani 1 1 d .
C24 C -0.0041(5) 0.5377(4) 0.2595(2) 0.0613(9) Uani 1 1 d .
C25 C -0.1384(5) 0.4821(5) 0.2986(3) 0.0719(11) Uani 1 1 d .
C26 C -0.2690(5) 0.5666(7) 0.3145(3) 0.0909(16) Uani 1 1 d .
H26 H -0.3591 0.5335 0.3412 0.109 Uiso 1 1 calc R
C27 C -0.2626(6) 0.6961(7) 0.2907(4) 0.0958(17) Uani 1 1 d .
H27 H -0.3486 0.7534 0.2987 0.115 Uiso 1 1 calc R
C28 C -0.1241(6) 0.7417(5) 0.2538(3) 0.0879(15) Uani 1 1 d .
H28 H -0.1213 0.8309 0.2387 0.106 Uiso 1 1 calc R
C29 C 0.3617(5) -0.0306(3) 0.3630(2) 0.0565(9) Uani 1 1 d .
C30 C 0.2839(5) -0.0425(4) 0.4407(2) 0.0665(10) Uani 1 1 d .
H30 H 0.3171 -0.0073 0.4743 0.080 Uiso 1 1 calc R
C31 C 0.1573(6) -0.1069(5) 0.4674(3) 0.0778(12) Uani 1 1 d .
H31 H 0.1050 -0.1146 0.5191 0.093 Uiso 1 1 calc R
C32 C 0.1070(6) -0.1602(4) 0.4178(3) 0.0773(12) Uani 1 1 d .
C33 C 0.1853(6) -0.1471(4) 0.3408(3) 0.0768(12) Uani 1 1 d .
H33 H 0.1526 -0.1826 0.3071 0.092 Uiso 1 1 calc R
C34 C 0.3114(5) -0.0820(4) 0.3134(2) 0.0653(10) Uani 1 1 d .
H34 H 0.3624 -0.0728 0.2614 0.078 Uiso 1 1 calc R
C35 C -0.0332(8) -0.2308(7) 0.4485(4) 0.121(2) Uani 1 1 d .
H35A H -0.1194 -0.1716 0.4349 0.181 Uiso 1 1 calc GR
H35B H -0.0465 -0.2640 0.5051 0.181 Uiso 1 1 calc GR
H35C H -0.0221 -0.3012 0.4249 0.181 Uiso 1 1 calc GR
N1 N 0.5414(4) 0.6831(3) 0.06953(17) 0.0569(8) Uani 1 1 d .
N2 N 0.2686(3) 0.4982(3) 0.20463(17) 0.0516(7) Uani 1 1 d .
N3 N 0.4658(4) 0.2081(3) 0.30952(17) 0.0543(7) Uani 1 1 d .
N4 N 0.0036(4) 0.6683(3) 0.2385(2) 0.0727(9) Uani 1 1 d .
O1 O 0.4789(4) 0.7728(3) 0.17598(17) 0.0758(8) Uani 1 1 d .
O2 O 0.6235(5) 0.6555(3) -0.05648(17) 0.0865(10) Uani 1 1 d .
O3 O 0.2205(4) 0.6374(3) 0.08652(17) 0.0750(8) Uani 1 1 d .
O4 O 0.2520(3) 0.2385(2) 0.25045(16) 0.0631(7) Uani 1 1 d .
O5 O 0.6042(4) 0.0233(3) 0.39073(17) 0.0717(8) Uani 1 1 d .
O6 O 0.5919(4) 0.0288(3) 0.25375(17) 0.0713(8) Uani 1 1 d .
S1 S 0.52191(12) 0.05184(8) 0.32832(6) 0.0574(3) Uani 1 1 d .

loop_
_atom_site_aniso_label
_atom_site_aniso_U_11
_atom_site_aniso_U_22
_atom_site_aniso_U_33
_atom_site_aniso_U_23
_atom_site_aniso_U_13
_atom_site_aniso_U_12
C1 0.086(3) 0.0415(17) 0.052(2) -0.0101(14) -0.0175(19) -0.0084(17)
C2 0.087(3) 0.0511(19) 0.050(2) -0.0097(16) -0.0107(19) -0.0205(18)
C3 0.073(3) 0.0467(19) 0.064(2) -0.0042(16) -0.0135(19) -0.0145(17)
C4 0.079(3) 0.0427(18) 0.065(2) -0.0117(16) -0.0170(19) -0.0118(17)
C5 0.101(4) 0.044(2) 0.096(3) -0.017(2) -0.031(3) -0.015(2)
C6 0.105(4) 0.049(2) 0.127(5) -0.005(3) -0.036(3) -0.028(2)
C7 0.095(4) 0.065(3) 0.109(4) 0.008(3) -0.016(3) -0.038(3)
C8 0.092(3) 0.066(3) 0.070(3) -0.001(2) -0.004(2) -0.024(2)
C9 0.082(3) 0.0402(17) 0.052(2) -0.0024(14) -0.0234(19) -0.0162(17)
C10 0.086(3) 0.0404(17) 0.0497(19) -0.0051(14) -0.0107(18) -0.0205(17)
C11 0.061(2) 0.0473(18) 0.066(2) -0.0056(16) -0.0077(18) -0.0083(16)
C12 0.057(2) 0.0354(15) 0.0546(19) -0.0055(13) -0.0143(15) -0.0064(14)
C13 0.074(2) 0.0392(16) 0.0451(18) -0.0050(13) -0.0184(16) -0.0073(15)
C14 0.0504(19) 0.0411(16) 0.059(2) -0.0124(14) -0.0141(15) -0.0063(14)
C15 0.058(2) 0.0435(17) 0.0486(18) -0.0116(14) -0.0109(15) -0.0099(14)
C16 0.079(3) 0.064(2) 0.054(2) -0.0103(17) -0.0208(19) -0.016(2)
C17 0.092(3) 0.084(3) 0.053(2) -0.026(2) -0.017(2) -0.022(2)
C18 0.078(3) 0.078(3) 0.082(3) -0.046(2) -0.009(2) -0.014(2)
C19 0.064(2) 0.0499(19) 0.075(3) -0.0234(17) -0.0129(19) -0.0084(16)
C20 0.070(3) 0.103(4) 0.075(3) -0.013(3) -0.017(2) -0.035(3)
C21 0.088(3) 0.068(2) 0.067(3) 0.0014(19) -0.025(2) -0.035(2)
C22 0.073(2) 0.053(2) 0.051(2) -0.0031(15) -0.0219(17) -0.0225(18)
C23 0.062(2) 0.0510(19) 0.0518(19) -0.0031(15) -0.0196(16) -0.0150(16)
C24 0.065(2) 0.063(2) 0.064(2) -0.0165(17) -0.0260(19) -0.0099(18)
C25 0.061(2) 0.095(3) 0.068(3) -0.024(2) -0.023(2) -0.013(2)
C26 0.056(3) 0.144(5) 0.090(3) -0.049(3) -0.021(2) -0.015(3)
C27 0.070(3) 0.118(5) 0.117(4) -0.059(4) -0.032(3) 0.015(3)
C28 0.081(3) 0.085(3) 0.109(4) -0.041(3) -0.035(3) 0.011(3)
C29 0.078(3) 0.0350(16) 0.0504(19) -0.0013(13) -0.0173(17) -0.0005(15)
C30 0.081(3) 0.062(2) 0.055(2) -0.0121(17) -0.018(2) -0.005(2)
C31 0.077(3) 0.079(3) 0.069(3) -0.009(2) -0.007(2) -0.014(2)
C32 0.075(3) 0.058(2) 0.095(3) -0.013(2) -0.017(2) -0.009(2)
C33 0.095(3) 0.058(2) 0.089(3) -0.024(2) -0.030(3) -0.013(2)
C34 0.088(3) 0.0461(19) 0.062(2) -0.0149(16) -0.014(2) -0.0082(18)
C35 0.104(5) 0.126(5) 0.138(6) -0.040(4) -0.007(4) -0.042(4)
N1 0.084(2) 0.0390(14) 0.0471(16) -0.0058(12) -0.0084(14) -0.0215(14)
N2 0.0574(17) 0.0399(14) 0.0555(17) -0.0037(12) -0.0161(13) -0.0089(12)
N3 0.079(2) 0.0391(14) 0.0450(15) -0.0059(11) -0.0198(14) -0.0066(13)
N4 0.074(2) 0.062(2) 0.087(2) -0.0201(17) -0.0281(19) -0.0001(17)
O1 0.110(2) 0.0615(17) 0.0563(17) -0.0206(13) -0.0075(16) -0.0134(16)
O2 0.136(3) 0.0759(19) 0.0540(16) -0.0202(14) -0.0023(17) -0.046(2)
O3 0.098(2) 0.0556(15) 0.0684(17) 0.0090(13) -0.0348(16) -0.0205(15)
O4 0.0815(19) 0.0394(12) 0.0723(17) -0.0082(11) -0.0251(14) -0.0149(12)
O5 0.081(2) 0.0612(16) 0.0705(17) -0.0054(13) -0.0312(15) -0.0016(14)
O6 0.089(2) 0.0557(15) 0.0628(16) -0.0157(12) -0.0059(14) -0.0023(14)
S1 0.0699(6) 0.0404(4) 0.0576(5) -0.0077(3) -0.0160(4) 0.0013(4)

loop_
_atom_type_symbol
_atom_type_description
_atom_type_scat_dispersion_real
_atom_type_scat_dispersion_imag
_atom_type_scat_source
C C 0.0181 0.0091 'International Tables Vol C Tables 4.2.6.8 and 6.1.1.4'
H H 0.0000 0.0000 'International Tables Vol C Tables 4.2.6.8 and 6.1.1.4'
N N 0.0311 0.0180 'International Tables Vol C Tables 4.2.6.8 and 6.1.1.4'
O O 0.0492 0.0322 'International Tables Vol C Tables 4.2.6.8 and 6.1.1.4'
S S 0.3331 0.5567 'International Tables Vol C Tables 4.2.6.8 and 6.1.1.4'

loop_
_geom_angle_atom_site_label_1
_geom_angle_atom_site_label_2
_geom_angle_atom_site_label_3
_geom_angle
N1 C1 C4 104.6(3)
O1 C1 C4 130.2(4)
O1 C1 N1 125.2(4)
N1 C2 C3 105.3(3)
O2 C2 C3 129.5(4)
O2 C2 N1 125.2(4)
C4 C3 C2 108.5(3)
C4 C3 C8 122.3(4)
C8 C3 C2 129.2(4)
C3 C4 C1 108.8(3)
C3 C4 C5 121.5(4)
C5 C4 C1 129.7(4)
C4 C5 H5 121.7
C4 C5 C6 116.6(5)
C6 C5 H5 121.7
C5 C6 H6 119.2
C7 C6 C5 121.5(4)
C7 C6 H6 119.2
C6 C7 H7 119.2
C6 C7 C8 121.6(5)
C8 C7 H7 119.2
C3 C8 H8 121.8
C7 C8 C3 116.4(5)
C7 C8 H8 121.8
N2 C9 C10 107.3(3)
O3 C9 C10 126.7(4)
O3 C9 N2 125.9(4)
C9 C10 H10 107.6
C9 C10 C11 105.9(3)
C11 C10 H10 107.6
N1 C10 C9 113.6(3)
N1 C10 H10 107.6
N1 C10 C11 114.1(3)
C10 C11 H11A 110.9
C10 C11 H11B 110.9
C10 C11 C12 104.2(3)
H11A C11 H11B 108.9
C12 C11 H11A 110.9
C12 C11 H11B 110.9
C11 C12 C13 113.2(3)
C14 C12 C11 113.8(3)
C14 C12 C13 101.9(3)
N2 C12 C11 103.9(3)
N2 C12 C13 110.3(3)
N2 C12 C14 113.9(3)
C12 C13 H13 110.3
N3 C13 C12 102.0(3)
N3 C13 H13 110.3
O4 C13 C12 113.0(3)
O4 C13 H13 110.3
O4 C13 N3 110.6(3)
C15 C14 C12 110.2(3)
C19 C14 C12 129.1(3)
C19 C14 C15 120.7(3)
C14 C15 N3 107.6(3)
C16 C15 C14 121.4(3)
C16 C15 N3 131.0(3)
C15 C16 H16 121.2
C15 C16 C17 117.5(4)
C17 C16 H16 121.2
C16 C17 H17 119.2
C16 C17 C18 121.6(4)
C18 C17 H17 119.2
C17 C18 H18 119.9
C19 C18 C17 120.1(4)
C19 C18 H18 119.9
C14 C19 H19 120.6
C18 C19 C14 118.7(4)
C18 C19 H19 120.6
C21 C20 H20 119.8
C21 C20 C25 120.4(4)
C25 C20 H20 119.8
C20 C21 H21 120.1
C20 C21 C22 119.8(4)
C22 C21 H21 120.1
C23 C22 C21 120.5(4)
C23 C22 O4 122.6(3)
O4 C22 C21 116.8(3)
C22 C23 C24 121.2(4)
C22 C23 N2 115.4(3)
N2 C23 C24 123.1(3)
C25 C24 C23 118.1(4)
N4 C24 C23 119.3(4)
N4 C24 C25 122.6(4)
C24 C25 C20 119.8(4)
C26 C25 C20 122.5(5)
C26 C25 C24 117.7(5)
C25 C26 H26 120.2
C27 C26 C25 119.7(5)
C27 C26 H26 120.2
C26 C27 H27 120.8
C26 C27 C28 118.4(5)
C28 C27 H27 120.8
C27 C28 H28 117.4
N4 C28 C27 125.3(5)
N4 C28 H28 117.4
C30 C29 S1 119.9(3)
C34 C29 C30 120.0(4)
C34 C29 S1 120.0(3)
C29 C30 H30 120.2
C31 C30 C29 119.5(4)
C31 C30 H30 120.2
C30 C31 H31 119.7
C30 C31 C32 120.7(4)
C32 C31 H31 119.7
C31 C32 C35 119.8(5)
C33 C32 C31 119.1(5)
C33 C32 C35 121.2(5)
C32 C33 H33 119.7
C34 C33 C32 120.6(4)
C34 C33 H33 119.7
C29 C34 C33 120.1(4)
C29 C34 H34 120.0
C33 C34 H34 120.0
C32 C35 H35A 109.5
C32 C35 H35B 109.5
C32 C35 H35C 109.5
H35A C35 H35B 109.5
H35A C35 H35C 109.5
H35B C35 H35C 109.5
C1 N1 C10 124.0(3)
C2 N1 C1 112.6(3)
C2 N1 C10 123.4(3)
C9 N2 C12 114.5(3)
C9 N2 C23 127.1(3)
C23 N2 C12 114.8(3)
C13 N3 S1 121.2(2)
C15 N3 C13 109.0(3)
C15 N3 S1 126.9(2)
C28 N4 C24 116.3(4)
C22 O4 C13 120.1(3)
N3 S1 C29 107.80(17)
O5 S1 C29 108.66(18)
O5 S1 N3 106.03(16)
O6 S1 C29 107.40(19)
O6 S1 N3 105.67(16)
O6 S1 O5 120.7(2)

loop_
_geom_bond_atom_site_label_1
_geom_bond_atom_site_label_2
_geom_bond_distance
C1 C4 1.489(5)
C1 N1 1.401(5)
C1 O1 1.200(5)
C2 C3 1.486(5)
C2 N1 1.389(5)
C2 O2 1.209(5)
C3 C4 1.369(6)
C3 C8 1.390(6)
C4 C5 1.378(5)
C5 H5 0.9300
C5 C6 1.402(7)
C6 H6 0.9300
C6 C7 1.373(8)
C7 H7 0.9300
C7 C8 1.385(7)
C8 H8 0.9300
C9 C10 1.520(6)
C9 N2 1.367(5)
C9 O3 1.215(5)
C10 H10 0.9800
C10 C11 1.536(5)
C10 N1 1.462(4)
C11 H11A 0.9700
C11 H11B 0.9700
C11 C12 1.544(5)
C12 C13 1.555(4)
C12 C14 1.495(5)
C12 N2 1.458(4)
C13 H13 0.9800
C13 N3 1.458(4)
C13 O4 1.427(5)
C14 C15 1.389(5)
C14 C19 1.387(5)
C15 C16 1.376(5)
C15 N3 1.438(4)
C16 H16 0.9300
C16 C17 1.391(6)
C17 H17 0.9300
C17 C18 1.394(7)
C18 H18 0.9300
C18 C19 1.377(6)
C19 H19 0.9300
C20 H20 0.9300
C20 C21 1.367(7)
C20 C25 1.424(7)
C21 H21 0.9300
C21 C22 1.413(6)
C22 C23 1.368(5)
C22 O4 1.370(5)
C23 C24 1.415(6)
C23 N2 1.414(5)
C24 C25 1.411(6)
C24 N4 1.366(5)
C25 C26 1.408(7)
C26 H26 0.9300
C26 C27 1.352(8)
C27 H27 0.9300
C27 C28 1.393(8)
C28 H28 0.9300
C28 N4 1.322(6)
C29 C30 1.395(6)
C29 C34 1.375(6)
C29 S1 1.750(4)
C30 H30 0.9300
C30 C31 1.378(7)
C31 H31 0.9300
C31 C32 1.388(7)
C32 C33 1.385(7)
C32 C35 1.522(7)
C33 H33 0.9300
C33 C34 1.378(7)
C34 H34 0.9300
C35 H35A 0.9600
C35 H35B 0.9600
C35 H35C 0.9600
N3 S1 1.644(3)
O5 S1 1.424(3)
O6 S1 1.421(3)

loop_
_geom_hbond_atom_site_label_D
_geom_hbond_atom_site_label_H
_geom_hbond_atom_site_label_A
_geom_hbond_distance_DH
_geom_hbond_distance_HA
_geom_hbond_distance_DA
_geom_hbond_angle_DHA
_geom_hbond_site_symmetry_A
C10 H10 O2 0.98 2.39 3.101(5) 128.5 2_665
C13 H13 O2 0.98 2.60 3.212(5) 120.9 2_665

loop_
_geom_torsion_atom_site_label_1
_geom_torsion_atom_site_label_2
_geom_torsion_atom_site_label_3
_geom_torsion_atom_site_label_4
_geom_torsion
C1 C4 C5 C6 -179.0(5)
C2 C3 C4 C1 -1.9(5)
C2 C3 C4 C5 178.2(4)
C2 C3 C8 C7 -179.2(5)
C3 C2 N1 C1 3.9(5)
C3 C2 N1 C10 -174.5(4)
C3 C4 C5 C6 0.8(7)
C4 C1 N1 C2 -4.9(5)
C4 C1 N1 C10 173.4(4)
C4 C3 C8 C7 1.6(7)
C4 C5 C6 C7 1.4(8)
C5 C6 C7 C8 -2.2(9)
C6 C7 C8 C3 0.7(8)
C8 C3 C4 C1 177.5(4)
C8 C3 C4 C5 -2.4(7)
C9 C10 C11 C12 17.7(4)
C9 C10 N1 C1 70.2(5)
C9 C10 N1 C2 -111.7(4)
C10 C9 N2 C12 -4.4(4)
C10 C9 N2 C23 -161.8(3)
C10 C11 C12 C13 100.0(3)
C10 C11 C12 C14 -144.2(3)
C10 C11 C12 N2 -19.7(4)
C11 C10 N1 C1 -51.4(5)
C11 C10 N1 C2 126.8(4)
C11 C12 C13 N3 94.0(3)
C11 C12 C13 O4 -147.2(3)
C11 C12 C14 C15 -102.2(3)
C11 C12 C14 C19 75.3(5)
C11 C12 N2 C9 15.6(4)
C11 C12 N2 C23 175.9(3)
C12 C13 N3 C15 28.8(4)
C12 C13 N3 S1 -169.0(3)
C12 C13 O4 C22 -7.3(4)
C12 C14 C15 C16 176.4(3)
C12 C14 C15 N3 -2.9(4)
C12 C14 C19 C18 -176.8(4)
C13 C12 C14 C15 20.0(4)
C13 C12 C14 C19 -162.5(4)
C13 C12 N2 C9 -106.0(3)
C13 C12 N2 C23 54.3(4)
C13 N3 S1 C29 -73.6(3)
C13 N3 S1 O5 170.2(3)
C13 N3 S1 O6 41.0(4)
C14 C12 C13 N3 -28.6(4)
C14 C12 C13 O4 90.1(3)
C14 C12 N2 C9 140.1(3)
C14 C12 N2 C23 -59.6(4)
C14 C15 C16 C17 1.4(6)
C14 C15 N3 C13 -17.3(4)
C14 C15 N3 S1 -178.2(3)
C15 C14 C19 C18 0.4(6)
C15 C16 C17 C18 -0.6(7)
C15 N3 S1 C29 85.3(3)
C15 N3 S1 O5 -30.9(4)
C15 N3 S1 O6 -160.1(3)
C16 C15 N3 C13 163.5(4)
C16 C15 N3 S1 2.6(6)
C16 C17 C18 C19 -0.3(7)
C17 C18 C19 C14 0.4(6)
C19 C14 C15 C16 -1.3(6)
C19 C14 C15 N3 179.4(3)
C20 C21 C22 C23 -1.0(6)
C20 C21 C22 O4 -178.0(4)
C20 C25 C26 C27 -179.5(5)
C21 C20 C25 C24 0.4(7)
C21 C20 C25 C26 -178.8(4)
C21 C22 C23 C24 3.8(6)
C21 C22 C23 N2 177.9(3)
C21 C22 O4 C13 -155.0(3)
C22 C23 C24 C25 -4.5(6)
C22 C23 C24 N4 175.6(3)
C22 C23 N2 C9 120.3(4)
C22 C23 N2 C12 -37.1(4)
C23 C22 O4 C13 28.1(5)
C23 C24 C25 C20 2.3(6)
C23 C24 C25 C26 -178.5(4)
C23 C24 N4 C28 177.1(4)
C24 C23 N2 C9 -65.7(5)
C24 C23 N2 C12 136.9(3)
C24 C25 C26 C27 1.4(7)
C25 C20 C21 C22 -1.1(7)
C25 C24 N4 C28 -2.9(6)
C25 C26 C27 C28 -2.6(8)
C26 C27 C28 N4 1.2(9)
C27 C28 N4 C24 1.6(7)
C29 C30 C31 C32 0.3(7)
C30 C29 C34 C33 -1.0(6)
C30 C29 S1 N3 -76.8(3)
C30 C29 S1 O5 37.7(3)
C30 C29 S1 O6 169.8(3)
C30 C31 C32 C33 -0.5(7)
C30 C31 C32 C35 -179.9(5)
C31 C32 C33 C34 0.0(7)
C32 C33 C34 C29 0.8(7)
C34 C29 C30 C31 0.5(6)
C34 C29 S1 N3 102.3(3)
C34 C29 S1 O5 -143.2(3)
C34 C29 S1 O6 -11.2(3)
C35 C32 C33 C34 179.4(5)
N1 C1 C4 C3 4.1(5)
N1 C1 C4 C5 -176.0(5)
N1 C2 C3 C4 -1.1(5)
N1 C2 C3 C8 179.6(5)
N1 C10 C11 C12 143.5(3)
N2 C9 C10 C11 -9.0(4)
N2 C9 C10 N1 -135.0(3)
N2 C12 C13 N3 -150.0(3)
N2 C12 C13 O4 -31.3(4)
N2 C12 C14 C15 138.9(3)
N2 C12 C14 C19 -43.7(5)
N2 C23 C24 C25 -178.0(3)
N2 C23 C24 N4 2.0(6)
N3 C13 O4 C22 106.4(3)
N3 C15 C16 C17 -179.5(4)
N4 C24 C25 C20 -177.7(4)
N4 C24 C25 C26 1.5(6)
O1 C1 C4 C3 -176.6(5)
O1 C1 C4 C5 3.3(8)
O1 C1 N1 C2 175.7(4)
O1 C1 N1 C10 -6.0(7)
O2 C2 C3 C4 -179.8(5)
O2 C2 C3 C8 0.9(8)
O2 C2 N1 C1 -177.3(5)
O2 C2 N1 C10 4.3(7)
O3 C9 C10 C11 174.8(4)
O3 C9 C10 N1 48.8(5)
O3 C9 N2 C12 171.9(4)
O3 C9 N2 C23 14.4(6)
O4 C13 N3 C15 -91.7(3)
O4 C13 N3 S1 70.6(4)
O4 C22 C23 C24 -179.3(3)
O4 C22 C23 N2 -5.3(5)
S1 C29 C30 C31 179.6(3)
S1 C29 C34 C33 179.9(3)

loop_
_smtbx_masks_void_nr
_smtbx_masks_void_average_x
_smtbx_masks_void_average_y
_smtbx_masks_void_average_z
_smtbx_masks_void_volume
_smtbx_masks_void_count_electrons
1 0.000 0.500 0.000 263.2 61.7
2 0.000 0.500 0.500 20.2 0.0
